data_7235289
loop_
_publ_author_name
'Agrawal, Sumit K.'
'Panini, Piyush'
'Sathe, Manisha'
'Chopra, Deepak'
'Kaushik, M. P.'

_publ_section_title
;
 Design and synthesis of cyclic depsipeptides containing triazole (CDPT)
 rings
;
_journal_issue 21
_journal_name_full 'RSC Advances'
_journal_page_first 10728
_journal_paper_doi 10.1039/c3ra45100c
_journal_volume 4
_journal_year 2014
_chemical_absolute_configuration unk
_chemical_formula_moiety 'C17 H27 N5 O4'
_chemical_formula_sum 'C17 H27 N5 O4'
_chemical_formula_weight 365.44
_space_group_IT_number 19
_space_group_name_Hall 'P 2ac 2ab'
_space_group_name_H-M_alt 'P 21 21 21'
_symmetry_cell_setting orthorhombic
_symmetry_Int_Tables_number 19
_symmetry_space_group_name_Hall 'P 2ac 2ab'
_symmetry_space_group_name_H-M 'P 21 21 21'
_atom_sites_solution_hydrogens geom
_atom_sites_solution_primary direct
_atom_sites_solution_secondary difmap
_audit_creation_method SHELXL-97
_cell_angle_alpha 90.00
_cell_angle_beta 90.00
_cell_angle_gamma 90.00
_cell_formula_units_Z 4
_cell_length_a 9.359(4)
_cell_length_b 10.657(4)
_cell_length_c 19.105(7)
_cell_measurement_reflns_used 458
_cell_measurement_temperature 150(2)
_cell_measurement_theta_max 18.85
_cell_measurement_theta_min 2.86
_cell_volume 1905.5(13)
_computing_structure_refinement 'SHELXL-97 (Sheldrick, 1997)'
_computing_structure_solution 'SHELXS-97 (Sheldrick, 1990)'
_diffrn_ambient_temperature 150(2)
_diffrn_measured_fraction_theta_full 0.934
_diffrn_measured_fraction_theta_max 0.934
_diffrn_radiation_monochromator graphite
_diffrn_radiation_source 'fine-focus sealed tube'
_diffrn_radiation_type MoK\a
_diffrn_radiation_wavelength 0.71073
_diffrn_reflns_av_R_equivalents 0.0982
_diffrn_reflns_av_sigmaI/netI 0.1733
_diffrn_reflns_limit_h_max 11
_diffrn_reflns_limit_h_min -11
_diffrn_reflns_limit_k_max 9
_diffrn_reflns_limit_k_min -12
_diffrn_reflns_limit_l_max 15
_diffrn_reflns_limit_l_min -21
_diffrn_reflns_number 5498
_diffrn_reflns_theta_full 25.00
_diffrn_reflns_theta_max 25.00
_diffrn_reflns_theta_min 2.13
_exptl_absorpt_coefficient_mu 0.092
_exptl_absorpt_correction_T_max 0.9954
_exptl_absorpt_correction_T_min 0.9854
_exptl_absorpt_correction_type multi-scan
_exptl_absorpt_process_details SADABS
_exptl_crystal_colour colorless
_exptl_crystal_density_diffrn 1.274
_exptl_crystal_density_method 'not measured'
_exptl_crystal_description plate
_exptl_crystal_F_000 784
_exptl_crystal_size_max 0.16
_exptl_crystal_size_mid 0.10
_exptl_crystal_size_min 0.05
_refine_diff_density_max 0.262
_refine_diff_density_min -0.231
_refine_diff_density_rms 0.062
_refine_ls_extinction_coef 0.027(3)
_refine_ls_extinction_expression Fc^*^=kFc[1+0.001xFc^2^\l^3^/sin(2\q)]^-1/4^
_refine_ls_extinction_method SHELXL
_refine_ls_goodness_of_fit_ref 0.906
_refine_ls_hydrogen_treatment constr
_refine_ls_matrix_type full
_refine_ls_number_parameters 240
_refine_ls_number_reflns 3104
_refine_ls_number_restraints 0
_refine_ls_restrained_S_all 0.906
_refine_ls_R_factor_all 0.1384
_refine_ls_R_factor_gt 0.0719
_refine_ls_shift/su_max 0.000
_refine_ls_shift/su_mean 0.000
_refine_ls_structure_factor_coef Fsqd
_refine_ls_weighting_details 'calc w=1/[\s^2^(Fo^2^)+(0.0597P)^2^+0.0000P] where P=(Fo^2^+2Fc^2^)/3'
_refine_ls_weighting_scheme calc
_refine_ls_wR_factor_gt 0.1407
_refine_ls_wR_factor_ref 0.1679
_reflns_number_gt 1663
_reflns_number_total 3104
_reflns_threshold_expression >2sigma(I)
_cod_data_source_file c3ra45100c1.cif
_cod_data_source_block 10e
_cod_depositor_comments
;
The following automatic conversions were performed:

data item '_symmetry_cell_setting' value 'Orthorhombic' was changed
to 'orthorhombic' in accordance with the
/home/saulius/struct/COD-crude-data/automatic-downloads/DataCite-retrospective/RSC/depositions/lib/dictionaries/cif_core.dic
dictionary named 'cif_core.dic' version 2.4.2 last updated on
2011-04-26.

Automatic conversion script
Id: cif_fix_values 6909 2019-04-08 15:41:33Z antanas 

The following automatic conversions were performed:

data name '_iucr_refine_instruction_details' was replaced with
'_iucr_refine_instructions_details' as specified in the replacement
file 'data/replacement-values/replacement_tags.lst'.

Automatic conversion script
Id: cif_correct_tags 9268 2022-04-12 08:56:07Z antanas 
;
_cod_original_cell_volume 1905.4(13)
_cod_database_code 7235289

loop_
_symmetry_equiv_pos_as_xyz
'x, y, z'
'x+1/2, -y+1/2, -z'
'-x, y+1/2, -z+1/2'
'-x+1/2, -y, z+1/2'

loop_
_atom_site_label
_atom_site_type_symbol
_atom_site_fract_x
_atom_site_fract_y
_atom_site_fract_z
_atom_site_U_iso_or_equiv
_atom_site_adp_type
_atom_site_occupancy
_atom_site_symmetry_multiplicity
_atom_site_calc_flag
_atom_site_refinement_flags
N1 N 0.6821(5) 0.7817(5) 0.2184(3) 0.0329(13) Uani 1 1 d .
N2 N 0.5823(5) 0.7434(5) 0.2648(3) 0.0390(14) Uani 1 1 d .
N3 N 0.5799(5) 0.6179(6) 0.2607(3) 0.0391(14) Uani 1 1 d .
N4 N 0.6458(4) 0.5798(4) -0.0225(2) 0.0308(13) Uani 1 1 d .
H4 H 0.5644 0.6093 -0.0387 0.037 Uiso 1 1 calc R
N5 N 0.6675(4) 0.8510(4) 0.0200(2) 0.0278(12) Uani 1 1 d .
H5 H 0.5738 0.8581 0.0192 0.033 Uiso 1 1 calc R
O1 O 0.7240(4) 0.4319(4) 0.1216(2) 0.0334(11) Uani 1 1 d .
O2 O 0.4956(4) 0.4838(4) 0.1017(2) 0.0403(12) Uani 1 1 d .
O3 O 0.8789(3) 0.6129(3) -0.0060(2) 0.0386(11) Uani 1 1 d .
O4 O 0.8682(4) 0.8885(3) 0.0820(2) 0.0330(10) Uani 1 1 d .
C1 C 0.7449(6) 0.6839(6) 0.1872(3) 0.0357(16) Uani 1 1 d .
H1 H 0.8201 0.6860 0.1538 0.043 Uiso 1 1 calc R
C2 C 0.6788(6) 0.5814(6) 0.2133(3) 0.0343(16) Uani 1 1 d .
C3 C 0.6993(7) 0.4479(6) 0.1963(3) 0.0397(17) Uani 1 1 d .
H3A H 0.7821 0.4147 0.2228 0.048 Uiso 1 1 calc R
H3B H 0.6135 0.3998 0.2104 0.048 Uiso 1 1 calc R
C4 C 0.6115(6) 0.4577(6) 0.0790(3) 0.0351(16) Uani 1 1 d .
C5 C 0.6511(5) 0.4512(5) 0.0031(3) 0.0297(14) Uani 1 1 d .
H5A H 0.7517 0.4203 -0.0007 0.036 Uiso 1 1 calc R
C6 C 0.7600(5) 0.6543(5) -0.0221(3) 0.0278(14) Uani 1 1 d .
C7 C 0.7385(5) 0.7932(5) -0.0395(3) 0.0279(14) Uani 1 1 d .
H7 H 0.8351 0.8324 -0.0440 0.033 Uiso 1 1 calc R
C8 C 0.7377(6) 0.8936(5) 0.0755(3) 0.0307(14) Uani 1 1 d .
C9 C 0.6469(6) 0.9528(6) 0.1330(3) 0.0289(14) Uani 1 1 d .
H9A H 0.6500 1.0453 0.1285 0.035 Uiso 1 1 calc R
H9B H 0.5463 0.9256 0.1276 0.035 Uiso 1 1 calc R
C10 C 0.7007(6) 0.9151(6) 0.2047(3) 0.0365(16) Uani 1 1 d .
H10A H 0.8034 0.9364 0.2084 0.044 Uiso 1 1 calc R
H10B H 0.6488 0.9638 0.2407 0.044 Uiso 1 1 calc R
C11 C 0.5544(6) 0.3621(6) -0.0377(3) 0.0364(16) Uani 1 1 d .
H11 H 0.4544 0.3951 -0.0358 0.044 Uiso 1 1 calc R
C12 C 0.5577(6) 0.2337(5) -0.0027(4) 0.0462(18) Uani 1 1 d .
H12A H 0.6565 0.2034 -0.0005 0.069 Uiso 1 1 calc R
H12B H 0.4998 0.1746 -0.0300 0.069 Uiso 1 1 calc R
H12C H 0.5189 0.2404 0.0448 0.069 Uiso 1 1 calc R
C13 C 0.6017(6) 0.3580(6) -0.1138(3) 0.0404(17) Uani 1 1 d .
H13A H 0.6953 0.3151 -0.1168 0.048 Uiso 1 1 calc R
H13B H 0.6145 0.4449 -0.1311 0.048 Uiso 1 1 calc R
C14 C 0.4945(6) 0.2899(6) -0.1611(4) 0.0454(18) Uani 1 1 d .
H14A H 0.4860 0.2022 -0.1462 0.068 Uiso 1 1 calc R
H14B H 0.5280 0.2929 -0.2097 0.068 Uiso 1 1 calc R
H14C H 0.4011 0.3309 -0.1577 0.068 Uiso 1 1 calc R
C15 C 0.6597(5) 0.8135(6) -0.1083(3) 0.0310(15) Uani 1 1 d .
H15 H 0.5664 0.7679 -0.1064 0.037 Uiso 1 1 calc R
C16 C 0.6313(6) 0.9517(5) -0.1210(3) 0.0379(16) Uani 1 1 d .
H16A H 0.5749 0.9857 -0.0821 0.057 Uiso 1 1 calc R
H16B H 0.5781 0.9619 -0.1648 0.057 Uiso 1 1 calc R
H16C H 0.7223 0.9967 -0.1242 0.057 Uiso 1 1 calc R
C17 C 0.7502(6) 0.7580(6) -0.1670(3) 0.0442(18) Uani 1 1 d .
H17A H 0.7004 0.7685 -0.2117 0.066 Uiso 1 1 calc R
H17B H 0.7660 0.6685 -0.1581 0.066 Uiso 1 1 calc R
H17C H 0.8425 0.8015 -0.1689 0.066 Uiso 1 1 calc R

loop_
_atom_site_aniso_label
_atom_site_aniso_U_11
_atom_site_aniso_U_22
_atom_site_aniso_U_33
_atom_site_aniso_U_23
_atom_site_aniso_U_13
_atom_site_aniso_U_12
N1 0.035(3) 0.035(4) 0.029(3) -0.002(3) 0.005(2) 0.000(2)
N2 0.043(3) 0.045(4) 0.029(3) -0.007(3) 0.004(3) 0.000(3)
N3 0.038(3) 0.044(4) 0.036(4) 0.008(3) 0.002(3) -0.002(3)
N4 0.020(2) 0.036(3) 0.037(3) 0.005(3) -0.006(2) 0.003(2)
N5 0.024(2) 0.028(3) 0.031(3) -0.004(2) 0.001(2) -0.004(2)
O1 0.031(2) 0.036(3) 0.033(3) 0.007(2) -0.0017(19) 0.0082(18)
O2 0.040(2) 0.050(3) 0.031(3) 0.003(2) 0.001(2) 0.002(2)
O3 0.0247(19) 0.033(3) 0.058(3) 0.006(2) -0.002(2) -0.0022(18)
O4 0.025(2) 0.033(3) 0.041(3) -0.001(2) -0.0016(18) -0.0033(18)
C1 0.030(3) 0.045(4) 0.032(4) 0.003(3) 0.007(3) -0.002(3)
C2 0.033(3) 0.045(5) 0.025(4) 0.005(3) 0.000(3) 0.003(3)
C3 0.044(4) 0.039(5) 0.035(4) 0.007(3) -0.005(3) 0.005(3)
C4 0.034(3) 0.033(4) 0.039(4) -0.003(3) 0.002(3) -0.003(3)
C5 0.030(3) 0.032(4) 0.027(4) 0.008(3) 0.000(3) 0.006(2)
C6 0.025(3) 0.031(4) 0.027(4) -0.001(3) 0.006(3) -0.001(3)
C7 0.021(3) 0.026(4) 0.036(4) -0.001(3) 0.006(3) 0.000(2)
C8 0.033(3) 0.027(4) 0.033(4) 0.008(3) 0.000(3) -0.004(3)
C9 0.032(3) 0.025(3) 0.030(4) -0.002(3) 0.003(3) 0.002(3)
C10 0.030(3) 0.034(4) 0.046(4) -0.008(3) 0.004(3) 0.003(3)
C11 0.034(3) 0.029(4) 0.045(5) 0.000(3) 0.002(3) 0.003(3)
C12 0.052(4) 0.029(4) 0.057(5) -0.002(4) -0.003(4) -0.001(3)
C13 0.044(4) 0.034(4) 0.043(5) -0.003(3) 0.004(3) 0.003(3)
C14 0.045(4) 0.043(4) 0.049(5) 0.001(4) -0.004(3) -0.001(3)
C15 0.022(3) 0.042(4) 0.029(4) 0.000(3) 0.002(3) 0.002(3)
C16 0.045(3) 0.030(4) 0.039(4) 0.009(3) 0.005(3) 0.005(3)
C17 0.058(4) 0.036(4) 0.039(4) -0.001(3) 0.005(3) 0.007(3)

loop_
_atom_type_symbol
_atom_type_description
_atom_type_scat_dispersion_real
_atom_type_scat_dispersion_imag
_atom_type_scat_source
C C 0.0033 0.0016 'International Tables Vol C Tables 4.2.6.8 and 6.1.1.4'
H H 0.0000 0.0000 'International Tables Vol C Tables 4.2.6.8 and 6.1.1.4'
N N 0.0061 0.0033 'International Tables Vol C Tables 4.2.6.8 and 6.1.1.4'
O O 0.0106 0.0060 'International Tables Vol C Tables 4.2.6.8 and 6.1.1.4'

loop_
_geom_angle_atom_site_label_1
_geom_angle_atom_site_label_2
_geom_angle_atom_site_label_3
_geom_angle
C1 N1 N2 111.1(5)
C1 N1 C10 129.0(5)
N2 N1 C10 119.8(5)
N3 N2 N1 106.0(5)
N2 N3 C2 108.4(5)
C6 N4 C5 122.1(4)
C6 N4 H4 118.9
C5 N4 H4 118.9
C8 N5 C7 122.9(4)
C8 N5 H5 118.5
C7 N5 H5 118.5
C4 O1 C3 116.1(5)
N1 C1 C2 105.4(5)
N1 C1 H1 127.3
C2 C1 H1 127.3
C1 C2 N3 109.2(6)
C1 C2 C3 129.9(6)
N3 C2 C3 121.0(6)
O1 C3 C2 110.5(5)
O1 C3 H3A 109.6
C2 C3 H3A 109.6
O1 C3 H3B 109.6
C2 C3 H3B 109.6
H3A C3 H3B 108.1
O2 C4 O1 122.0(6)
O2 C4 C5 125.8(6)
O1 C4 C5 112.2(5)
N4 C5 C4 105.8(5)
N4 C5 C11 113.2(5)
C4 C5 C11 112.1(5)
N4 C5 H5A 108.5
C4 C5 H5A 108.5
C11 C5 H5A 108.5
O3 C6 N4 120.8(5)
O3 C6 C7 121.2(5)
N4 C6 C7 118.0(4)
N5 C7 C15 113.2(4)
N5 C7 C6 107.5(5)
C15 C7 C6 112.9(5)
N5 C7 H7 107.7
C15 C7 H7 107.7
C6 C7 H7 107.7
O4 C8 N5 123.9(5)
O4 C8 C9 119.9(5)
N5 C8 C9 116.2(5)
C10 C9 C8 110.9(5)
C10 C9 H9A 109.5
C8 C9 H9A 109.5
C10 C9 H9B 109.5
C8 C9 H9B 109.5
H9A C9 H9B 108.1
N1 C10 C9 112.5(5)
N1 C10 H10A 109.1
C9 C10 H10A 109.1
N1 C10 H10B 109.1
C9 C10 H10B 109.1
H10A C10 H10B 107.8
C13 C11 C12 112.8(5)
C13 C11 C5 109.5(5)
C12 C11 C5 108.8(5)
C13 C11 H11 108.5
C12 C11 H11 108.5
C5 C11 H11 108.5
C11 C12 H12A 109.5
C11 C12 H12B 109.5
H12A C12 H12B 109.5
C11 C12 H12C 109.5
H12A C12 H12C 109.5
H12B C12 H12C 109.5
C11 C13 C14 112.7(5)
C11 C13 H13A 109.0
C14 C13 H13A 109.0
C11 C13 H13B 109.0
C14 C13 H13B 109.0
H13A C13 H13B 107.8
C13 C14 H14A 109.5
C13 C14 H14B 109.5
H14A C14 H14B 109.5
C13 C14 H14C 109.5
H14A C14 H14C 109.5
H14B C14 H14C 109.5
C16 C15 C7 111.1(5)
C16 C15 C17 110.9(5)
C7 C15 C17 108.1(4)
C16 C15 H15 108.9
C7 C15 H15 108.9
C17 C15 H15 108.9
C15 C16 H16A 109.5
C15 C16 H16B 109.5
H16A C16 H16B 109.5
C15 C16 H16C 109.5
H16A C16 H16C 109.5
H16B C16 H16C 109.5
C15 C17 H17A 109.5
C15 C17 H17B 109.5
H17A C17 H17B 109.5
C15 C17 H17C 109.5
H17A C17 H17C 109.5
H17B C17 H17C 109.5

loop_
_geom_bond_atom_site_label_1
_geom_bond_atom_site_label_2
_geom_bond_distance
N1 C1 1.337(7)
N1 N2 1.351(6)
N1 C10 1.456(7)
N2 N3 1.340(7)
N3 C2 1.352(7)
N4 C6 1.331(6)
N4 C5 1.456(7)
N4 H4 0.8800
N5 C8 1.326(7)
N5 C7 1.454(6)
N5 H5 0.8800
O1 C4 1.359(7)
O1 C3 1.457(7)
O2 C4 1.201(6)
O3 C6 1.236(6)
O4 C8 1.229(6)
C1 C2 1.350(8)
C1 H1 0.9500
C2 C3 1.472(8)
C3 H3A 0.9900
C3 H3B 0.9900
C4 C5 1.499(9)
C5 C11 1.525(8)
C5 H5A 1.0000
C6 C7 1.530(7)
C7 C15 1.522(7)
C7 H7 1.0000
C8 C9 1.525(8)
C9 C10 1.513(8)
C9 H9A 0.9900
C9 H9B 0.9900
C10 H10A 0.9900
C10 H10B 0.9900
C11 C13 1.521(8)
C11 C12 1.524(8)
C11 H11 1.0000
C12 H12A 0.9800
C12 H12B 0.9800
C12 H12C 0.9800
C13 C14 1.533(8)
C13 H13A 0.9900
C13 H13B 0.9900
C14 H14A 0.9800
C14 H14B 0.9800
C14 H14C 0.9800
C15 C16 1.516(8)
C15 C17 1.525(7)
C15 H15 1.0000
C16 H16A 0.9800
C16 H16B 0.9800
C16 H16C 0.9800
C17 H17A 0.9800
C17 H17B 0.9800
C17 H17C 0.9800

loop_
_geom_torsion_atom_site_label_1
_geom_torsion_atom_site_label_2
_geom_torsion_atom_site_label_3
_geom_torsion_atom_site_label_4
_geom_torsion
C1 N1 N2 N3 -2.0(6)
C10 N1 N2 N3 173.6(5)
N1 N2 N3 C2 1.1(6)
N2 N1 C1 C2 2.1(7)
C10 N1 C1 C2 -172.9(6)
N1 C1 C2 N3 -1.4(7)
N1 C1 C2 C3 177.6(6)
N2 N3 C2 C1 0.2(7)
N2 N3 C2 C3 -178.9(5)
C4 O1 C3 C2 -67.7(7)
C1 C2 C3 O1 -38.4(9)
N3 C2 C3 O1 140.4(5)
C3 O1 C4 O2 -5.0(8)
C3 O1 C4 C5 174.2(5)
C6 N4 C5 C4 91.5(6)
C6 N4 C5 C11 -145.4(5)
O2 C4 C5 N4 68.5(8)
O1 C4 C5 N4 -110.7(5)
O2 C4 C5 C11 -55.4(8)
O1 C4 C5 C11 125.4(5)
C5 N4 C6 O3 6.9(8)
C5 N4 C6 C7 -170.9(5)
C8 N5 C7 C15 -149.8(5)
C8 N5 C7 C6 84.9(6)
O3 C6 C7 N5 -105.1(6)
N4 C6 C7 N5 72.7(6)
O3 C6 C7 C15 129.4(5)
N4 C6 C7 C15 -52.8(6)
C7 N5 C8 O4 0.1(9)
C7 N5 C8 C9 179.4(5)
O4 C8 C9 C10 -40.9(7)
N5 C8 C9 C10 139.7(5)
C1 N1 C10 C9 66.2(7)
N2 N1 C10 C9 -108.5(6)
C8 C9 C10 N1 -66.5(6)
N4 C5 C11 C13 61.4(6)
C4 C5 C11 C13 -179.0(5)
N4 C5 C11 C12 -174.9(5)
C4 C5 C11 C12 -55.3(6)
C12 C11 C13 C14 69.0(6)
C5 C11 C13 C14 -169.6(5)
N5 C7 C15 C16 53.5(6)
C6 C7 C15 C16 175.9(5)
N5 C7 C15 C17 175.5(5)
C6 C7 C15 C17 -62.2(6)
